data_2220992
loop_
_publ_author_name
'Ayadi, Mounir'
'F\'erid, Mokhtar'
'Moine, Bernard'

_publ_section_title
;
 Silver europium(III) polyphosphate
;
_journal_coeditor_code BR2089
_journal_issue 3
_journal_name_full 'Acta Crystallographica Section E'
_journal_page_first i13
_journal_paper_doi 10.1107/S1600536809004085
_journal_volume 65
_journal_year 2009
_chemical_formula_iupac 'Ag Eu (P O3)4'
_chemical_formula_sum 'Ag Eu O12 P4'
_chemical_formula_weight 575.72
_chemical_name_systematic
;
Europium(III) silver polyphosphate
;
_space_group_IT_number 14
_symmetry_cell_setting monoclinic
_symmetry_space_group_name_Hall '-P 2yn'
_symmetry_space_group_name_H-M 'P 1 21/n 1'
_atom_sites_solution_primary direct
_atom_sites_solution_secondary difmap
_audit_creation_method SHELXL-97
_cell_angle_alpha 90.00
_cell_angle_beta 90.420(10)
_cell_angle_gamma 90.00
_cell_formula_units_Z 4
_cell_length_a 9.9654(3)
_cell_length_b 13.1445(7)
_cell_length_c 7.2321(3)
_cell_measurement_reflns_used 25
_cell_measurement_temperature 298(2)
_cell_measurement_theta_max 30.11
_cell_measurement_theta_min 2.35
_cell_volume 947.31(7)
_computing_cell_refinement 'DENZO/SCALEPACK (Otwinowski & Minor, 1997)'
_computing_data_collection 'COLLECT (Nonius, 2001)'
_computing_data_reduction 'DENZO/SCALEPACK (Otwinowski & Minor, 1997)'
_computing_molecular_graphics 'DIAMOND (Brandenburg, 1998)'
_computing_publication_material 'SHELXL08 (Sheldrick, 2008)'
_computing_structure_refinement 'SHELXL08 (Sheldrick, 2008)'
_computing_structure_solution 'SHELXS08 (Sheldrick, 2008)'
_diffrn_ambient_temperature 298(2)
_diffrn_measured_fraction_theta_full 0.982
_diffrn_measured_fraction_theta_max 0.912
_diffrn_measurement_device_type 'Nonius KappaCCD'
_diffrn_measurement_method '\f and \w'
_diffrn_radiation_monochromator graphite
_diffrn_radiation_source 'fine-focus sealed tube'
_diffrn_radiation_type MoK\a
_diffrn_radiation_wavelength 0.71073
_diffrn_reflns_av_R_equivalents 0.0418
_diffrn_reflns_av_sigmaI/netI 0.0514
_diffrn_reflns_limit_h_max 12
_diffrn_reflns_limit_h_min -12
_diffrn_reflns_limit_k_max 15
_diffrn_reflns_limit_k_min -16
_diffrn_reflns_limit_l_max 9
_diffrn_reflns_limit_l_min -9
_diffrn_reflns_number 3371
_diffrn_reflns_theta_full 27.50
_diffrn_reflns_theta_max 27.50
_diffrn_reflns_theta_min 3.80
_diffrn_standards_number 0
_exptl_absorpt_coefficient_mu 9.370
_exptl_absorpt_correction_T_max 0.201
_exptl_absorpt_correction_T_min 0.167
_exptl_absorpt_correction_type multi-scan
_exptl_absorpt_process_details '(SADABS; Sheldrick, 1996)'
_exptl_crystal_colour colorless
_exptl_crystal_density_diffrn 4.037
_exptl_crystal_density_method 'not measured'
_exptl_crystal_description prism
_exptl_crystal_F_000 1064
_exptl_crystal_size_max 0.19
_exptl_crystal_size_mid 0.18
_exptl_crystal_size_min 0.17
_refine_diff_density_max 2.425
_refine_diff_density_min -2.060
_refine_ls_extinction_coef 0.00014(2)
_refine_ls_extinction_expression Fc^*^=kFc[1+0.001xFc^2^\l^3^/sin(2\q)]^-1/4^
_refine_ls_extinction_method 'SHELXL08 (Sheldrick, 2008)'
_refine_ls_goodness_of_fit_ref 1.032
_refine_ls_matrix_type full
_refine_ls_number_parameters 164
_refine_ls_number_reflns 2019
_refine_ls_number_restraints 0
_refine_ls_restrained_S_all 1.032
_refine_ls_R_factor_all 0.0509
_refine_ls_R_factor_gt 0.0422
_refine_ls_shift/su_max 0.000
_refine_ls_shift/su_mean 0.000
_refine_ls_structure_factor_coef Fsqd
_refine_ls_weighting_details 'calc w=1/[\s^2^(Fo^2^)+(0.0685P)^2^+1.0941P] where P=(Fo^2^+2Fc^2^)/3'
_refine_ls_weighting_scheme calc
_refine_ls_wR_factor_gt 0.1041
_refine_ls_wR_factor_ref 0.1091
_reflns_number_gt 1704
_reflns_number_total 2019
_reflns_threshold_expression I>2\s(I)
_cod_data_source_file br2089.cif
_cod_data_source_block I
_cod_original_sg_symbol_H-M 'P 21/n'
_cod_database_code 2220992
_cod_database_fobs_code 2220992

loop_
_symmetry_equiv_pos_as_xyz
'x, y, z'
'-x+1/2, y+1/2, -z+1/2'
'-x, -y, -z'
'x-1/2, -y-1/2, z-1/2'

loop_
_atom_site_type_symbol
_atom_site_label
_atom_site_fract_x
_atom_site_fract_y
_atom_site_fract_z
_atom_site_U_iso_or_equiv
_atom_site_adp_type
_atom_site_calc_flag
_atom_site_refinement_flags
_atom_site_occupancy
_atom_site_disorder_assembly
_atom_site_disorder_group
Eu Eu 0.52254(4) 0.78212(2) 0.51227(4) 0.01862(19) Uani d . 1 . .
Ag Ag 0.43355(7) 0.77670(5) 1.00017(8) 0.0322(2) Uani d . 1 . .
P P1 0.25190(18) 0.90008(12) 1.2536(2) 0.0168(4) Uani d . 1 . .
P P2 0.19511(18) 0.87338(12) 1.6486(2) 0.0167(4) Uani d . 1 . .
P P3 0.79921(18) 0.90983(12) 1.2635(2) 0.0172(4) Uani d . 1 . .
P P4 0.73739(18) 0.88594(12) 0.8738(2) 0.0162(4) Uani d . 1 . .
O O1 0.1995(5) 0.8356(3) 1.1018(6) 0.0241(11) Uani d . 1 . .
O O2 0.3997(5) 0.8951(4) 1.2904(7) 0.0243(11) Uani d . 1 . .
O O3 0.2039(5) 1.0133(3) 1.2168(7) 0.0240(11) Uani d . 1 . .
O O4 0.1629(5) 0.8769(3) 1.4335(6) 0.0198(10) Uani d . 1 . .
O O5 0.3444(5) 0.8678(4) 1.6767(7) 0.0218(10) Uani d . 1 . .
O O6 0.1062(6) 0.7906(3) 1.7231(6) 0.0228(11) Uani d . 1 . .
O O7 0.8644(5) 1.0214(3) 1.2777(7) 0.0193(10) Uani d . 1 . .
O O8 0.9144(5) 0.8395(3) 1.2329(6) 0.0236(10) Uani d . 1 . .
O O9 0.7055(5) 0.8919(3) 1.4217(6) 0.0218(10) Uani d . 1 . .
O O10 0.7085(5) 0.9202(3) 1.0822(6) 0.0203(10) Uani d . 1 . .
O O11 0.8483(5) 0.8097(3) 0.8671(7) 0.0218(10) Uani d . 1 . .
O O12 0.6047(5) 0.8557(3) 0.7933(6) 0.0198(10) Uani d . 1 . .

loop_
_atom_site_aniso_label
_atom_site_aniso_U_11
_atom_site_aniso_U_22
_atom_site_aniso_U_33
_atom_site_aniso_U_12
_atom_site_aniso_U_13
_atom_site_aniso_U_23
Eu 0.0183(3) 0.0189(2) 0.0186(2) -0.00063(12) -0.00048(15) -0.00108(12)
Ag 0.0262(4) 0.0456(4) 0.0249(3) 0.0034(2) 0.0008(2) -0.0088(2)
P1 0.0201(9) 0.0138(7) 0.0165(7) -0.0001(6) 0.0005(6) 0.0001(6)
P2 0.0173(9) 0.0155(8) 0.0173(8) 0.0007(6) -0.0001(6) -0.0002(6)
P3 0.0206(9) 0.0143(7) 0.0168(8) 0.0004(6) -0.0017(6) -0.0002(6)
P4 0.0162(9) 0.0160(8) 0.0165(8) -0.0001(6) -0.0020(6) -0.0012(6)
O1 0.034(3) 0.019(2) 0.019(2) 0.004(2) -0.002(2) -0.0060(19)
O2 0.023(3) 0.026(2) 0.023(2) 0.000(2) -0.002(2) -0.002(2)
O3 0.028(3) 0.016(2) 0.028(3) 0.007(2) -0.004(2) 0.0052(19)
O4 0.019(3) 0.025(2) 0.016(2) 0.0000(19) -0.0004(18) 0.0039(18)
O5 0.017(3) 0.024(2) 0.025(2) 0.0021(19) -0.003(2) -0.007(2)
O6 0.029(3) 0.021(2) 0.018(2) -0.005(2) 0.000(2) 0.0038(18)
O7 0.013(2) 0.014(2) 0.031(3) -0.0005(18) 0.0063(19) -0.003(2)
O8 0.027(3) 0.018(2) 0.026(2) 0.003(2) -0.001(2) -0.002(2)
O9 0.027(3) 0.023(2) 0.016(2) -0.004(2) 0.0040(19) -0.0026(18)
O10 0.017(2) 0.020(2) 0.024(2) 0.0009(19) -0.0016(18) -0.0023(19)
O11 0.022(3) 0.018(2) 0.025(2) 0.007(2) -0.001(2) 0.002(2)
O12 0.023(3) 0.021(2) 0.015(2) 0.005(2) -0.0053(19) -0.0005(18)

loop_
_atom_type_symbol
_atom_type_description
_atom_type_scat_dispersion_real
_atom_type_scat_dispersion_imag
_atom_type_scat_source
O O 0.0106 0.0060 'International Tables Vol C Tables 4.2.6.8 and 6.1.1.4'
P P 0.1023 0.0942 'International Tables Vol C Tables 4.2.6.8 and 6.1.1.4'
Ag Ag -0.8971 1.1015 'International Tables Vol C Tables 4.2.6.8 and 6.1.1.4'
Eu Eu -0.1578 3.6682 'International Tables Vol C Tables 4.2.6.8 and 6.1.1.4'

loop_
_geom_angle_atom_site_label_1
_geom_angle_atom_site_label_2
_geom_angle_atom_site_label_3
_geom_angle_site_symmetry_1
_geom_angle_site_symmetry_3
_geom_angle
_geom_angle_publ_flag
O11 Eu O12 4_575 . 146.43(17) ?
O11 Eu O9 4_575 1_554 137.70(16) ?
O12 Eu O9 . 1_554 74.62(16) ?
O11 Eu O5 4_575 1_554 85.21(16) ?
O12 Eu O5 . 1_554 69.01(16) ?
O9 Eu O5 1_554 1_554 114.34(16) ?
O11 Eu O1 4_575 4_675 108.89(17) ?
O12 Eu O1 . 4_675 77.74(15) ?
O9 Eu O1 1_554 4_675 84.55(16) ?
O5 Eu O1 1_554 4_675 134.29(16) ?
O11 Eu O6 4_575 4_674 70.99(18) ?
O12 Eu O6 . 4_674 140.07(18) ?
O9 Eu O6 1_554 4_674 74.93(16) ?
O5 Eu O6 1_554 4_674 148.82(17) ?
O1 Eu O6 4_675 4_674 74.24(16) ?
O11 Eu O2 4_575 1_554 70.26(16) ?
O12 Eu O2 . 1_554 117.94(15) ?
O9 Eu O2 1_554 1_554 80.70(17) ?
O5 Eu O2 1_554 1_554 71.45(17) ?
O1 Eu O2 4_675 1_554 154.17(16) ?
O6 Eu O2 4_674 1_554 81.49(16) ?
O11 Eu O8 4_575 4_575 68.78(16) ?
O12 Eu O8 . 4_575 82.12(15) ?
O9 Eu O8 1_554 4_575 151.72(16) ?
O5 Eu O8 1_554 4_575 70.38(16) ?
O1 Eu O8 4_675 4_575 74.87(16) ?
O6 Eu O8 4_674 4_575 116.40(15) ?
O2 Eu O8 1_554 4_575 125.20(17) ?
O11 Eu Ag 4_575 . 103.74(12) ?
O12 Eu Ag . . 43.03(12) ?
O9 Eu Ag 1_554 . 117.57(11) ?
O5 Eu Ag 1_554 . 49.41(11) ?
O1 Eu Ag 4_675 . 84.88(11) ?
O6 Eu Ag 4_674 . 154.81(10) ?
O2 Eu Ag 1_554 . 120.77(12) ?
O8 Eu Ag 4_575 . 42.51(10) ?
O11 Eu Ag 4_575 1_554 52.44(12) ?
O12 Eu Ag . 1_554 155.75(11) ?
O9 Eu Ag 1_554 1_554 85.32(11) ?
O5 Eu Ag 1_554 1_554 108.69(11) ?
O1 Eu Ag 4_675 1_554 114.28(11) ?
O6 Eu Ag 4_674 1_554 40.55(12) ?
O2 Eu Ag 1_554 1_554 43.64(11) ?
O8 Eu Ag 4_575 1_554 120.64(11) ?
Ag Eu Ag . 1_554 152.34(2) ?
O8 Ag O12 4_575 . 80.67(15) ?
O8 Ag O6 4_575 4_675 109.46(15) ?
O12 Ag O6 . 4_675 93.64(16) ?
O8 Ag O1 4_575 . 110.19(16) ?
O12 Ag O1 . . 132.06(14) ?
O6 Ag O1 4_675 . 122.79(16) ?
O8 Ag Eu 4_575 . 43.33(11) ?
O12 Ag Eu . . 40.66(10) ?
O6 Ag Eu 4_675 . 117.27(12) ?
O1 Ag Eu . . 119.92(10) ?
O8 Ag Eu 4_575 1_556 142.17(11) ?
O12 Ag Eu . 1_556 114.81(10) ?
O6 Ag Eu 4_675 1_556 39.40(11) ?
O1 Ag Eu . 1_556 85.49(10) ?
Eu Ag Eu . 1_556 152.34(2) ?
O1 P1 O2 . . 116.6(3) ?
O1 P1 O3 . . 108.0(3) ?
O2 P1 O3 . . 111.5(3) ?
O1 P1 O4 . . 107.3(3) ?
O2 P1 O4 . . 113.3(3) ?
O3 P1 O4 . . 98.4(3) ?
O5 P2 O6 . . 120.1(3) ?
O5 P2 O4 . . 109.1(3) ?
O6 P2 O4 . . 104.9(3) ?
O5 P2 O7 . 3_678 111.5(3) ?
O6 P2 O7 . 3_678 106.6(3) ?
O4 P2 O7 . 3_678 103.2(3) ?
O8 P3 O9 . . 120.0(3) ?
O8 P3 O10 . . 111.3(3) ?
O9 P3 O10 . . 106.8(3) ?
O8 P3 O7 . . 105.3(3) ?
O9 P3 O7 . . 110.4(3) ?
O10 P3 O7 . . 101.6(3) ?
O11 P4 O12 . . 117.5(3) ?
O11 P4 O3 . 3_677 105.7(3) ?
O12 P4 O3 . 3_677 112.8(3) ?
O11 P4 O10 . . 111.0(3) ?
O12 P4 O10 . . 106.1(3) ?
O3 P4 O10 3_677 . 102.9(3) ?
P1 O1 Eu . 4_576 144.5(3) ?
P1 O1 Ag . . 93.9(3) ?
Eu O1 Ag 4_576 . 112.98(17) ?
P1 O2 Eu . 1_556 128.1(3) ?
P1 O3 P4 . 3_677 137.7(4) ?
P2 O4 P1 . . 133.6(3) ?
P2 O5 Eu . 1_556 133.2(3) ?
P2 O6 Eu . 4_577 142.4(3) ?
P2 O6 Ag . 4_576 115.3(2) ?
Eu O6 Ag 4_577 4_576 100.06(18) ?
P2 O7 P3 3_678 . 131.3(3) ?
P3 O8 Ag . 4_676 108.8(3) ?
P3 O8 Eu . 4_676 145.5(3) ?
Ag O8 Eu 4_676 4_676 94.16(15) ?
P3 O9 Eu . 1_556 140.7(3) ?
P3 O10 P4 . . 130.2(3) ?
P4 O11 Eu . 4_676 150.8(3) ?
P4 O12 Eu . . 137.3(3) ?
P4 O12 Ag . . 118.8(2) ?
Eu O12 Ag . . 96.31(16) ?

loop_
_geom_bond_atom_site_label_1
_geom_bond_atom_site_label_2
_geom_bond_site_symmetry_2
_geom_bond_distance
_geom_bond_publ_flag
Eu O11 4_575 2.355(5) ?
Eu O12 . 2.390(4) ?
Eu O9 1_554 2.420(5) ?
Eu O5 1_554 2.422(5) ?
Eu O1 4_675 2.430(5) ?
Eu O6 4_674 2.451(5) ?
Eu O2 1_554 2.500(5) ?
Eu O8 4_575 2.508(5) ?
Eu Ag . 3.6453(7) ?
Eu Ag 1_554 3.8025(7) ?
Ag O8 4_575 2.470(5) ?
Ag O12 . 2.503(5) ?
Ag O6 4_675 2.511(5) ?
Ag O1 . 2.570(5) ?
Ag Eu 1_556 3.8025(7) ?
P1 O1 . 1.479(5) ?
P1 O2 . 1.496(6) ?
P1 O3 . 1.585(5) ?
P1 O4 . 1.609(5) ?
P2 O5 . 1.502(5) ?
P2 O6 . 1.505(5) ?
P2 O4 . 1.587(5) ?
P2 O7 3_678 1.598(5) ?
P3 O8 . 1.492(5) ?
P3 O9 . 1.500(5) ?
P3 O10 . 1.593(5) ?
P3 O7 . 1.607(5) ?
P4 O11 . 1.493(5) ?
P4 O12 . 1.495(5) ?
P4 O3 3_677 1.592(5) ?
P4 O10 . 1.602(5) ?
O1 Eu 4_576 2.430(5) ?
O2 Eu 1_556 2.500(5) ?
O3 P4 3_677 1.592(5) ?
O5 Eu 1_556 2.422(5) ?
O6 Eu 4_577 2.451(5) ?
O6 Ag 4_576 2.511(5) ?
O7 P2 3_678 1.598(5) ?
O8 Ag 4_676 2.470(5) ?
O8 Eu 4_676 2.508(5) ?
O9 Eu 1_556 2.420(5) ?
O11 Eu 4_676 2.355(5) ?
